data_2020982
loop_
_publ_author_name
'Sevin\,cek, Resul'
'Barut Celepci, Duygu'
'K\"okta\,s Koca, Serap'
'Akg\"ul, \"Ozlem'
'Ayg\"un, Muittin'

_publ_section_title
;
 Substituent position effect on the crystal structures of
 <i>N</i>-phenyl-2-phthalimidoethanesulfonamide derivatives
;
_journal_issue 1
_journal_name_full 'Acta Crystallographica Section C'
_journal_page_first 31
_journal_page_last 36
_journal_paper_doi 10.1107/S2053229617017442
_journal_volume 74
_journal_year 2018
_chemical_formula_iupac 'C16 H13 N3 O6 S'
_chemical_formula_moiety 'C16 H13 N3 O6 S'
_chemical_formula_sum 'C16 H13 N3 O6 S'
_chemical_formula_weight 375.35
_chemical_name_systematic
;
<i>N</i>-(4-Nitrophenyl)-2-phthalimidoethanesulfonamide
;
_space_group_crystal_system triclinic
_space_group_IT_number 2
_space_group_name_Hall '-P 1'
_space_group_name_H-M_alt 'P -1'
_symmetry_space_group_name_Hall '-P 1'
_symmetry_space_group_name_H-M 'P -1'
_atom_sites_solution_hydrogens difmap
_audit_creation_method
;
Olex2 1.2
(compiled 2016.02.19 svn.r3266 for OlexSys, GUI svn.r5155)
;
_cell_angle_alpha 100.106(11)
_cell_angle_beta 104.043(10)
_cell_angle_gamma 102.278(9)
_cell_formula_units_Z 2
_cell_length_a 7.1547(6)
_cell_length_b 10.4322(13)
_cell_length_c 11.8228(16)
_cell_measurement_reflns_used 2023
_cell_measurement_temperature 293(2)
_cell_measurement_theta_max 28.0590
_cell_measurement_theta_min 3.7720
_cell_volume 812.14(18)
_computing_cell_refinement
;
CrysAlis PRO (Rigaku OD, 2015)
;
_computing_data_collection
;
CrysAlis PRO (Rigaku OD, 2015)
;
_computing_data_reduction
;
CrysAlis PRO (Rigaku OD, 2015)
;
_computing_molecular_graphics
;
<i>OLEX2</i> (Dolomanov <i>et al.</i>,  2009)
;
_computing_publication_material
;
<i>OLEX2</i> (Dolomanov <i>et al.</i>,  2009)
;
_computing_structure_refinement
;
SHELXL2016 (Sheldrick, 2015b)
;
_computing_structure_solution
;
SHELXT (Sheldrick, 2015a)
;
_diffrn_ambient_temperature 293(2)
_diffrn_detector_area_resol_mean 16.1333
_diffrn_measured_fraction_theta_full 0.999
_diffrn_measured_fraction_theta_max 0.830
_diffrn_measurement_device 'four-circle diffractometer'
_diffrn_measurement_device_type 'Rigaku OD Xcalibur Eos'
_diffrn_measurement_method '\w scans'
_diffrn_radiation_type MoK\a
_diffrn_radiation_wavelength 0.71073
_diffrn_reflns_av_R_equivalents 0.0225
_diffrn_reflns_limit_h_max 9
_diffrn_reflns_limit_h_min -8
_diffrn_reflns_limit_k_max 14
_diffrn_reflns_limit_k_min -14
_diffrn_reflns_limit_l_max 13
_diffrn_reflns_limit_l_min -15
_diffrn_reflns_number 6276
_diffrn_reflns_theta_full 26.000
_diffrn_reflns_theta_max 29.222
_diffrn_reflns_theta_min 3.063
_exptl_absorpt_coefficient_mu 0.241
_exptl_absorpt_correction_T_max 0.996
_exptl_absorpt_correction_T_min 0.975
_exptl_absorpt_correction_type analytical
_exptl_absorpt_process_details
;
[CrysAlis PRO (Rigaku OD, 2015), based on expressions
derived
by Clark & Reid (1995)]
;
_exptl_crystal_colour colourless
_exptl_crystal_density_diffrn 1.535
_exptl_crystal_description needle
_exptl_crystal_F_000 388
_exptl_crystal_size_max 0.383
_exptl_crystal_size_mid 0.16
_exptl_crystal_size_min 0.052
_refine_diff_density_max 0.199
_refine_diff_density_min -0.384
_refine_ls_extinction_method none
_refine_ls_goodness_of_fit_ref 1.032
_refine_ls_hydrogen_treatment refall
_refine_ls_matrix_type full
_refine_ls_number_parameters 287
_refine_ls_number_reflns 3661
_refine_ls_number_restraints 0
_refine_ls_restrained_S_all 1.032
_refine_ls_R_factor_all 0.0708
_refine_ls_R_factor_gt 0.0439
_refine_ls_shift/su_max 0.000
_refine_ls_shift/su_mean 0.000
_refine_ls_structure_factor_coef Fsqd
_refine_ls_weighting_details 'w=1/[\s^2^(Fo^2^)+(0.0451P)^2^+0.0498P] where P=(Fo^2^+2Fc^2^)/3'
_refine_ls_weighting_scheme calc
_refine_ls_wR_factor_gt 0.0932
_refine_ls_wR_factor_ref 0.1051
_reflns_number_gt 2626
_reflns_number_total 3661
_reflns_threshold_expression 'I > 2\s(I)'
_cod_data_source_file fn3251sup1.cif
_cod_data_source_block II
_cod_original_cell_volume 812.13(18)
_cod_database_code 2020982
_shelx_space_group_comment
;
The symmetry employed for this shelxl refinement is uniquely defined
by the following loop, which should always be used as a source of
symmetry information in preference to the above space-group names.
They are only intended as comments.
;

loop_
_space_group_symop_operation_xyz
'x, y, z'
'-x, -y, -z'

loop_
_atom_site_type_symbol
_atom_site_label
_atom_site_fract_x
_atom_site_fract_y
_atom_site_fract_z
_atom_site_U_iso_or_equiv
_atom_site_adp_type
_atom_site_calc_flag
_atom_site_occupancy
S S1 1.02375(7) 0.68705(5) 0.22465(5) 0.03721(16) Uani d 1
O O3 0.3869(2) 0.48939(14) 0.08869(13) 0.0463(4) Uani d 1
O O1 0.9877(2) 0.77992(13) 0.15224(14) 0.0520(4) Uani d 1
O O2 1.2246(2) 0.68924(14) 0.28361(14) 0.0523(4) Uani d 1
N N2 0.5825(2) 0.53496(14) 0.28430(14) 0.0321(4) Uani d 1
O O4 0.7162(2) 0.51754(15) 0.47671(13) 0.0530(4) Uani d 1
N N1 0.9084(2) 0.53973(16) 0.13394(16) 0.0364(4) Uani d 1
O O6 0.8477(3) 0.02247(17) 0.33970(18) 0.0755(6) Uani d 1
O O5 0.6553(3) -0.06541(15) 0.15958(18) 0.0732(6) Uani d 1
N N3 0.7711(3) 0.03078(18) 0.2381(2) 0.0528(5) Uani d 1
C C6 0.8888(3) 0.41276(17) 0.16100(17) 0.0308(4) Uani d 1
C C9 0.4434(3) 0.45195(19) 0.17894(18) 0.0334(4) Uani d 1
C C5 0.9857(3) 0.3961(2) 0.27215(19) 0.0364(5) Uani d 1
C C16 0.6096(3) 0.46676(19) 0.37550(18) 0.0350(4) Uani d 1
C C3 0.8185(3) 0.16204(18) 0.20971(19) 0.0381(5) Uani d 1
C C15 0.4859(3) 0.32587(18) 0.32164(19) 0.0354(4) Uani d 1
C C4 0.9491(3) 0.2713(2) 0.2970(2) 0.0392(5) Uani d 1
C C8 0.6780(3) 0.67750(19) 0.3000(2) 0.0379(5) Uani d 1
C C7 0.9054(3) 0.7101(2) 0.33982(19) 0.0366(5) Uani d 1
C C1 0.7635(3) 0.3002(2) 0.07222(19) 0.0369(5) Uani d 1
C C10 0.3876(3) 0.31708(18) 0.20339(18) 0.0341(4) Uani d 1
C C2 0.7293(3) 0.1755(2) 0.0967(2) 0.0408(5) Uani d 1
C C11 0.2656(3) 0.1960(2) 0.1282(2) 0.0446(5) Uani d 1
C C12 0.2454(4) 0.0841(2) 0.1751(3) 0.0533(6) Uani d 1
C C14 0.4662(3) 0.2144(2) 0.3698(3) 0.0508(6) Uani d 1
C C13 0.3428(4) 0.0925(2) 0.2934(3) 0.0574(7) Uani d 1
H H1A 0.705(3) 0.3160(18) -0.0030(18) 0.040(6) Uiso d 1
H H5 1.077(3) 0.470(2) 0.3308(19) 0.049(6) Uiso d 1
H H7A 0.951(3) 0.6593(17) 0.3925(16) 0.027(5) Uiso d 1
H H1 0.829(3) 0.545(2) 0.0698(19) 0.042(6) Uiso d 1
H H8A 0.627(3) 0.6983(19) 0.2222(19) 0.041(6) Uiso d 1
H H4 1.011(3) 0.2574(19) 0.3755(19) 0.041(6) Uiso d 1
H H7B 0.957(3) 0.807(2) 0.3730(18) 0.044(6) Uiso d 1
H H2 0.645(3) 0.101(2) 0.037(2) 0.054(6) Uiso d 1
H H14 0.538(3) 0.222(2) 0.452(2) 0.054(7) Uiso d 1
H H11 0.204(3) 0.191(2) 0.049(2) 0.055(7) Uiso d 1
H H13 0.330(3) 0.014(2) 0.324(2) 0.057(7) Uiso d 1
H H8B 0.635(3) 0.728(2) 0.362(2) 0.057(7) Uiso d 1
H H12 0.167(4) -0.007(3) 0.125(2) 0.083(8) Uiso d 1

loop_
_atom_site_aniso_label
_atom_site_aniso_U_11
_atom_site_aniso_U_22
_atom_site_aniso_U_33
_atom_site_aniso_U_12
_atom_site_aniso_U_13
_atom_site_aniso_U_23
S1 0.0314(3) 0.0326(3) 0.0407(3) -0.00170(19) 0.0070(2) 0.0086(2)
O3 0.0451(9) 0.0511(8) 0.0352(9) 0.0055(7) 0.0005(7) 0.0160(7)
O1 0.0634(10) 0.0365(7) 0.0523(10) 0.0009(7) 0.0139(8) 0.0205(7)
O2 0.0267(8) 0.0585(9) 0.0589(10) 0.0001(6) 0.0048(7) 0.0066(8)
N2 0.0284(8) 0.0306(8) 0.0319(9) 0.0033(6) 0.0035(6) 0.0067(7)
O4 0.0500(9) 0.0616(10) 0.0331(9) -0.0011(7) -0.0010(7) 0.0128(8)
N1 0.0381(10) 0.0333(8) 0.0304(10) 0.0052(7) 0.0003(7) 0.0077(8)
O6 0.1075(16) 0.0548(10) 0.0703(13) 0.0262(10) 0.0192(11) 0.0346(10)
O5 0.0769(13) 0.0327(8) 0.0942(15) 0.0045(8) 0.0059(11) 0.0138(10)
N3 0.0568(13) 0.0417(11) 0.0677(15) 0.0205(9) 0.0205(11) 0.0208(11)
C6 0.0269(9) 0.0316(9) 0.0322(11) 0.0072(7) 0.0071(8) 0.0065(8)
C9 0.0264(9) 0.0399(10) 0.0318(11) 0.0066(8) 0.0073(8) 0.0075(9)
C5 0.0338(11) 0.0342(10) 0.0351(12) 0.0094(8) 0.0018(9) 0.0035(9)
C16 0.0294(10) 0.0424(10) 0.0321(11) 0.0066(8) 0.0075(8) 0.0118(9)
C3 0.0364(11) 0.0321(10) 0.0486(13) 0.0128(8) 0.0137(9) 0.0107(10)
C15 0.0311(10) 0.0355(10) 0.0411(12) 0.0059(8) 0.0128(9) 0.0135(9)
C4 0.0404(11) 0.0426(11) 0.0353(12) 0.0178(9) 0.0062(9) 0.0099(10)
C8 0.0356(11) 0.0294(10) 0.0460(14) 0.0065(8) 0.0089(10) 0.0090(10)
C7 0.0347(11) 0.0284(10) 0.0377(12) 0.0023(8) 0.0030(9) 0.0030(9)
C1 0.0341(11) 0.0386(10) 0.0317(12) 0.0077(8) 0.0018(8) 0.0054(9)
C10 0.0264(10) 0.0356(10) 0.0386(12) 0.0041(8) 0.0115(8) 0.0064(9)
C2 0.0371(11) 0.0322(10) 0.0447(13) 0.0061(9) 0.0051(9) 0.0010(10)
C11 0.0364(12) 0.0409(11) 0.0469(14) -0.0012(9) 0.0115(10) 0.0013(11)
C12 0.0475(14) 0.0368(12) 0.0722(19) 0.0013(10) 0.0237(13) 0.0078(13)
C14 0.0456(13) 0.0547(14) 0.0592(17) 0.0128(11) 0.0180(12) 0.0288(13)
C13 0.0541(15) 0.0376(12) 0.092(2) 0.0088(11) 0.0330(14) 0.0315(14)

loop_
_atom_type_symbol
_atom_type_description
_atom_type_scat_dispersion_real
_atom_type_scat_dispersion_imag
_atom_type_scat_source
C C 0.0033 0.0016 'International Tables Vol C Tables 4.2.6.8 and 6.1.1.4'
H H 0.0000 0.0000 'International Tables Vol C Tables 4.2.6.8 and 6.1.1.4'
N N 0.0061 0.0033 'International Tables Vol C Tables 4.2.6.8 and 6.1.1.4'
O O 0.0106 0.0060 'International Tables Vol C Tables 4.2.6.8 and 6.1.1.4'
S S 0.1246 0.1234 'International Tables Vol C Tables 4.2.6.8 and 6.1.1.4'

loop_
_exptl_crystal_face_index_h
_exptl_crystal_face_index_k
_exptl_crystal_face_index_l
_exptl_crystal_face_perp_dist
0 3 15 0.0498
1 -13 -5 0.0244
-9 7 9 0.1331
-2 -4 17 0.0742
0 -3 -14 0.0501
0 13 3 0.0105
2 3 -17 0.0781
10 -5 -6 0.1903

loop_
_geom_angle_atom_site_label_1
_geom_angle_atom_site_label_2
_geom_angle_atom_site_label_3
_geom_angle
_geom_angle_publ_flag
O1 S1 O2 119.81(9) ?
O1 S1 N1 103.98(9) ?
O1 S1 C7 108.73(10) ?
O2 S1 N1 109.83(9) ?
O2 S1 C7 105.94(10) ?
N1 S1 C7 108.14(9) y
C9 N2 C8 124.61(16) ?
C16 N2 C9 111.40(15) ?
C16 N2 C8 123.88(17) ?
S1 N1 H1 112.3(14) ?
C6 N1 S1 127.68(15) y
C6 N1 H1 118.0(14) ?
O6 N3 O5 123.2(2) ?
O6 N3 C3 118.1(2) ?
O5 N3 C3 118.7(2) ?
C5 C6 N1 122.62(17) ?
C5 C6 C1 119.53(18) ?
C1 C6 N1 117.84(18) ?
O3 C9 N2 124.12(17) ?
O3 C9 C10 129.82(18) ?
N2 C9 C10 106.05(16) ?
C6 C5 H5 120.2(12) ?
C4 C5 C6 120.19(19) ?
C4 C5 H5 119.6(12) ?
N2 C16 C15 106.20(16) ?
O4 C16 N2 124.40(18) ?
O4 C16 C15 129.40(19) ?
C4 C3 N3 119.4(2) ?
C2 C3 N3 119.41(19) ?
C2 C3 C4 121.15(19) ?
C10 C15 C16 107.95(17) ?
C14 C15 C16 130.5(2) ?
C14 C15 C10 121.5(2) ?
C5 C4 C3 119.4(2) ?
C5 C4 H4 121.9(12) ?
C3 C4 H4 118.7(12) ?
N2 C8 C7 112.68(15) y
N2 C8 H8A 105.7(12) ?
N2 C8 H8B 107.0(13) ?
C7 C8 H8A 112.0(12) ?
C7 C8 H8B 108.6(13) ?
H8A C8 H8B 110.8(16) ?
S1 C7 H7A 105.8(11) ?
S1 C7 H7B 100.8(12) ?
C8 C7 S1 116.75(15) y
C8 C7 H7A 111.9(11) ?
C8 C7 H7B 107.8(11) ?
H7A C7 H7B 113.4(16) ?
C6 C1 H1A 116.5(11) ?
C2 C1 C6 120.1(2) ?
C2 C1 H1A 123.4(12) ?
C15 C10 C9 108.26(16) ?
C15 C10 C11 121.4(2) ?
C11 C10 C9 130.3(2) ?
C3 C2 H2 121.1(14) ?
C1 C2 C3 119.51(19) ?
C1 C2 H2 119.4(14) ?
C10 C11 H11 120.3(14) ?
C12 C11 C10 117.6(2) ?
C12 C11 H11 122.1(14) ?
C11 C12 C13 121.2(2) ?
C11 C12 H12 121.7(15) ?
C13 C12 H12 117.0(15) ?
C15 C14 C13 116.8(2) ?
C15 C14 H14 120.6(13) ?
C13 C14 H14 122.6(13) ?
C12 C13 C14 121.5(2) ?
C12 C13 H13 120.3(14) ?
C14 C13 H13 118.2(14) ?

loop_
_geom_bond_atom_site_label_1
_geom_bond_atom_site_label_2
_geom_bond_distance
_geom_bond_publ_flag
S1 O1 1.4240(15) ?
S1 O2 1.4303(14) ?
S1 N1 1.6267(17) y
S1 C7 1.778(2) y
O3 C9 1.208(2) ?
N2 C9 1.395(2) ?
N2 C16 1.390(2) ?
N2 C8 1.457(2) ?
O4 C16 1.207(2) ?
N1 C6 1.403(2) ?
N1 H1 0.85(2) ?
O6 N3 1.220(3) ?
O5 N3 1.225(2) ?
N3 C3 1.457(3) ?
C6 C5 1.388(3) ?
C6 C1 1.396(3) ?
C9 C10 1.477(3) ?
C5 C4 1.370(3) ?
C5 H5 0.94(2) ?
C16 C15 1.481(3) ?
C3 C4 1.379(3) ?
C3 C2 1.379(3) ?
C15 C10 1.381(3) ?
C15 C14 1.378(3) ?
C4 H4 0.98(2) ?
C8 C7 1.523(3) y
C8 H8A 0.98(2) ?
C8 H8B 0.98(2) ?
C7 H7A 0.931(17) ?
C7 H7B 0.973(19) ?
C1 C2 1.366(3) ?
C1 H1A 0.946(19) ?
C10 C11 1.382(3) ?
C2 H2 0.93(2) ?
C11 C12 1.373(3) ?
C11 H11 0.92(2) ?
C12 C13 1.381(4) ?
C12 H12 0.99(3) ?
C14 C13 1.395(3) ?
C14 H14 0.97(2) ?
C13 H13 0.95(2) ?

loop_
_geom_hbond_atom_site_label_D
_geom_hbond_atom_site_label_H
_geom_hbond_atom_site_label_A
_geom_hbond_site_symmetry_A
_geom_hbond_distance_DH
_geom_hbond_distance_HA
_geom_hbond_distance_DA
_geom_hbond_angle_DHA
C5 H5 O2 . 0.94(2) 2.52(2) 3.132(3) 123.0(15)
C7 H7A O4 . 0.931(17) 2.505(18) 3.088(3) 120.9(13)
C5 H5 O4 2_766 0.94(2) 2.36(2) 3.057(3) 130.6(15)
N1 H1 O3 2_665 0.85(2) 2.04(2) 2.869(2) 166(2)
C1 H1A O3 2_665 0.946(19) 2.558(19) 3.328(3) 138.7(14)
C11 H11 O1 2_665 0.92(2) 2.55(2) 3.451(3) 168.6(18)
C7 H7B O6 1_565 0.973(19) 2.594(19) 3.371(3) 136.9(15)
C12 H12 O1 1_445 0.99(3) 2.44(3) 3.241(3) 138(2)

loop_
_geom_torsion_atom_site_label_1
_geom_torsion_atom_site_label_2
_geom_torsion_atom_site_label_3
_geom_torsion_atom_site_label_4
_geom_torsion
_geom_torsion_publ_flag
S1 N1 C6 C5 -6.1(3) ?
S1 N1 C6 C1 172.77(15) ?
O3 C9 C10 C15 -177.44(19) ?
O3 C9 C10 C11 4.3(3) ?
O1 S1 N1 C6 -176.98(16) ?
O1 S1 C7 C8 64.70(17) ?
O2 S1 N1 C6 53.64(19) ?
O2 S1 C7 C8 -165.30(14) ?
N2 C9 C10 C15 2.83(19) ?
N2 C9 C10 C11 -175.39(19) ?
N2 C16 C15 C10 -1.6(2) ?
N2 C16 C15 C14 176.0(2) ?
N2 C8 C7 S1 85.6(2) y
O4 C16 C15 C10 178.9(2) ?
O4 C16 C15 C14 -3.5(4) ?
N1 S1 C7 C8 -47.60(17) y
N1 C6 C5 C4 174.84(17) ?
N1 C6 C1 C2 -175.77(17) ?
O6 N3 C3 C4 0.9(3) ?
O6 N3 C3 C2 -178.0(2) ?
O5 N3 C3 C4 -179.81(19) ?
O5 N3 C3 C2 1.3(3) ?
N3 C3 C4 C5 -176.70(17) ?
N3 C3 C2 C1 175.83(17) ?
C6 C5 C4 C3 1.4(3) ?
C6 C1 C2 C3 0.3(3) ?
C9 N2 C16 O4 -177.00(18) ?
C9 N2 C16 C15 3.5(2) ?
C9 N2 C8 C7 -124.43(19) ?
C9 C10 C11 C12 177.97(18) ?
C5 C6 C1 C2 3.2(3) ?
C16 N2 C9 O3 176.31(17) ?
C16 N2 C9 C10 -3.9(2) ?
C16 N2 C8 C7 59.9(2) ?
C16 C15 C10 C9 -0.8(2) ?
C16 C15 C10 C11 177.63(17) ?
C16 C15 C14 C13 -177.10(19) ?
C15 C10 C11 C12 0.0(3) ?
C15 C14 C13 C12 0.1(3) ?
C4 C3 C2 C1 -3.0(3) ?
C8 N2 C9 O3 0.1(3) ?
C8 N2 C9 C10 179.89(16) ?
C8 N2 C16 O4 -0.8(3) ?
C8 N2 C16 C15 179.68(16) ?
C7 S1 N1 C6 -61.54(18) y
C1 C6 C5 C4 -4.0(3) ?
C10 C15 C14 C13 0.1(3) ?
C10 C11 C12 C13 0.3(3) ?
C2 C3 C4 C5 2.1(3) ?
C11 C12 C13 C14 -0.3(4) ?
C14 C15 C10 C9 -178.57(17) ?
C14 C15 C10 C11 -0.2(3) ?
